data_2222294
loop_
_publ_author_name
'Zhao, Jian-De'

_publ_section_title
;Diaquabis(tetrazolo[1,5-<i>a</i>]pyridine-8-carboxylato-\k^2^<i>N</i>^1^,<i>O</i>)manganese(II)
 dihydrate
;
_journal_coeditor_code DN2463
_journal_issue 7
_journal_name_full 'Acta Crystallographica Section E'
_journal_page_first m812
_journal_paper_doi 10.1107/S1600536809023253
_journal_volume 65
_journal_year 2009
_chemical_formula_iupac '[Mn (C6 H3 N4 O2)2 (H2 O)2], 2H2 O'
_chemical_formula_moiety 'C12 H10 Mn N8 O6, 2(H2 O)'
_chemical_formula_sum 'C12 H14 Mn N8 O8'
_chemical_formula_weight 453.25
_space_group_IT_number 52
_symmetry_cell_setting orthorhombic
_symmetry_space_group_name_Hall '-P 2a 2bc'
_symmetry_space_group_name_H-M 'P n n a'
_atom_sites_solution_hydrogens geom
_atom_sites_solution_primary direct
_atom_sites_solution_secondary difmap
_cell_angle_alpha 90.00
_cell_angle_beta 90.00
_cell_angle_gamma 90.00
_cell_formula_units_Z 4
_cell_length_a 19.041(4)
_cell_length_b 11.694(2)
_cell_length_c 7.5371(15)
_cell_measurement_reflns_used 15650
_cell_measurement_temperature 293(2)
_cell_measurement_theta_max 27.85
_cell_measurement_theta_min 3.210
_cell_volume 1678.3(6)
_computing_cell_refinement 'PROCESS-AUTO (Rigaku, 1998)'
_computing_data_collection 'SCXmini (Rigaku, 2006)'
_computing_data_reduction 'PROCESS-AUTO (Rigaku, 1998)'
_computing_molecular_graphics
;
ORTEPIII (Burnett & Johnson, 1996),  ORTEP-3 for Windows (Farrugia,
1997) and
PLATON (Spek, 2009)
;
_computing_publication_material 'SHELXTL (Sheldrick, 2008)'
_computing_structure_refinement 'SHELXL97 (Sheldrick, 2008)'
_computing_structure_solution 'SHELXS97 (Sheldrick, 2008)'
_diffrn_ambient_temperature 293(2)
_diffrn_measured_fraction_theta_full 0.998
_diffrn_measured_fraction_theta_max 0.998
_diffrn_measurement_device_type 'Rigaku SCXmini'
_diffrn_measurement_method \w
_diffrn_radiation_monochromator graphite
_diffrn_radiation_source 'fine-focus sealed tube'
_diffrn_radiation_type MoK\a
_diffrn_radiation_wavelength 0.71073
_diffrn_reflns_av_R_equivalents 0.0290
_diffrn_reflns_av_sigmaI/netI 0.0153
_diffrn_reflns_limit_h_max 24
_diffrn_reflns_limit_h_min -24
_diffrn_reflns_limit_k_max 15
_diffrn_reflns_limit_k_min -15
_diffrn_reflns_limit_l_max 9
_diffrn_reflns_limit_l_min -9
_diffrn_reflns_number 16422
_diffrn_reflns_theta_full 27.48
_diffrn_reflns_theta_max 27.48
_diffrn_reflns_theta_min 3.22
_diffrn_standards_decay_% 0
_diffrn_standards_interval_count 0
_diffrn_standards_interval_time 0
_diffrn_standards_number 0
_exptl_absorpt_coefficient_mu 0.854
_exptl_absorpt_correction_T_max 0.662
_exptl_absorpt_correction_T_min 0.60
_exptl_absorpt_correction_type multi-scan
_exptl_absorpt_process_details '(ABSCOR; Higashi, 1995)'
_exptl_crystal_colour yellow
_exptl_crystal_density_diffrn 1.794
_exptl_crystal_density_method 'not measured'
_exptl_crystal_description block
_exptl_crystal_F_000 924
_exptl_crystal_size_max 0.5
_exptl_crystal_size_mid 0.5
_exptl_crystal_size_min 0.5
_refine_diff_density_max 0.255
_refine_diff_density_min -0.338
_refine_ls_extinction_method none
_refine_ls_goodness_of_fit_ref 1.199
_refine_ls_hydrogen_treatment constr
_refine_ls_matrix_type full
_refine_ls_number_parameters 132
_refine_ls_number_reflns 1925
_refine_ls_number_restraints 0
_refine_ls_restrained_S_all 1.199
_refine_ls_R_factor_all 0.0363
_refine_ls_R_factor_gt 0.0322
_refine_ls_shift/su_max 0.001
_refine_ls_shift/su_mean 0.000
_refine_ls_structure_factor_coef Fsqd
_refine_ls_weighting_details 'calc w=1/[\s^2^(Fo^2^)+(0.0386P)^2^+0.6168P] where P=(Fo^2^+2Fc^2^)/3'
_refine_ls_weighting_scheme calc
_refine_ls_wR_factor_gt 0.0791
_refine_ls_wR_factor_ref 0.0809
_reflns_number_gt 1755
_reflns_number_total 1925
_reflns_threshold_expression I>2\s(I)
_cod_data_source_file dn2463.cif
_cod_data_source_block I
_cod_depositor_comments
;
The following automatic conversions were performed:
'_symmetry_cell_setting' value 'Orthorhombic' changed to 'orthorhombic'
according to '/home/saulius/struct/CIF-dictionaries/cif_core.dic'
dictionary named 'cif_core.dic' version 2.4.1 from 2010-06-29.

Automatic conversion script
Id: cif_fix_enum 1527 2010-12-29 10:47:43Z saulius 

The following automatic conversions were performed:

'_symmetry_cell_setting' value 'Orthorhombic' changed to
'orthorhombic' according to
/home/saulius/struct/CIF-dictionaries/cif_core.dic dictionary named
'cif_core.dic' version 2.4.1 from 2010-06-29.

Automatic conversion script
Id: cif_fix_values 1715 2011-07-08 13:25:40Z adriana 
;
_cod_database_code 2222294
_cod_database_fobs_code 2222294

loop_
_symmetry_equiv_pos_as_xyz
'x, y, z'
'-x+1/2, -y, z'
'x, -y+1/2, -z+1/2'
'-x+1/2, y+1/2, -z+1/2'
'-x, -y, -z'
'x-1/2, y, -z'
'-x, y-1/2, z-1/2'
'x-1/2, -y-1/2, z-1/2'

loop_
_atom_site_type_symbol
_atom_site_label
_atom_site_fract_x
_atom_site_fract_y
_atom_site_fract_z
_atom_site_U_iso_or_equiv
_atom_site_adp_type
_atom_site_calc_flag
_atom_site_refinement_flags
_atom_site_occupancy
_atom_site_disorder_assembly
_atom_site_disorder_group
Mn Mn1 0.2500 0.0000 0.86700(4) 0.01925(12) Uani d S 1 . .
O O1 0.19724(6) 0.09901(10) 0.66846(16) 0.0263(3) Uani d . 1 . .
O O1W 0.21023(6) 0.11467(10) 1.06874(17) 0.0294(3) Uani d . 1 . .
H H11 0.1888 0.1746 1.0359 0.044 Uiso d R 1 . .
H H12 0.2351 0.1270 1.1599 0.044 Uiso d R 1 . .
O O2 0.12016(6) 0.21215(10) 0.53402(17) 0.0306(3) Uani d . 1 . .
N N1 0.14757(7) -0.09265(11) 0.85974(18) 0.0233(3) Uani d . 1 . .
N N2 0.12692(8) -0.18779(12) 0.9450(2) 0.0279(3) Uani d . 1 . .
N N3 0.05962(8) -0.20081(12) 0.9411(2) 0.0285(3) Uani d . 1 . .
N N4 0.03454(7) -0.10924(11) 0.84998(17) 0.0212(3) Uani d . 1 . .
C C1 0.13563(9) 0.13028(13) 0.6301(2) 0.0201(3) Uani d . 1 . .
C C2 0.07619(8) 0.05909(13) 0.7039(2) 0.0194(3) Uani d . 1 . .
C C3 0.00732(9) 0.08539(14) 0.6756(2) 0.0244(3) Uani d . 1 . .
H H3 -0.0036 0.1528 0.6161 0.029 Uiso calc R 1 . .
C C4 -0.04836(9) 0.01396(14) 0.7335(2) 0.0276(4) Uani d . 1 . .
H H4 -0.0946 0.0355 0.7122 0.033 Uiso calc R 1 . .
C C5 -0.03481(9) -0.08466(15) 0.8190(2) 0.0261(4) Uani d . 1 . .
H H5 -0.0706 -0.1336 0.8551 0.031 Uiso calc R 1 . .
C C6 0.08933(8) -0.04294(13) 0.7994(2) 0.0185(3) Uani d . 1 . .
O O2W 0.28824(7) 0.12927(11) 0.37555(17) 0.0354(3) Uani d . 1 . .
H H21 0.2590 0.1132 0.4635 0.053 Uiso d R 1 . .
H H22 0.3103 0.1791 0.4079 0.053 Uiso d R 1 . .

loop_
_atom_site_aniso_label
_atom_site_aniso_U_11
_atom_site_aniso_U_22
_atom_site_aniso_U_33
_atom_site_aniso_U_12
_atom_site_aniso_U_13
_atom_site_aniso_U_23
Mn1 0.01548(18) 0.02138(19) 0.02089(19) 0.00086(12) 0.000 0.000
O1 0.0199(6) 0.0302(6) 0.0287(6) -0.0007(5) -0.0003(5) 0.0108(5)
O1W 0.0325(7) 0.0280(6) 0.0277(6) 0.0091(5) -0.0033(5) -0.0048(5)
O2 0.0297(6) 0.0260(6) 0.0362(7) -0.0035(5) -0.0053(6) 0.0141(5)
N1 0.0222(7) 0.0181(6) 0.0295(7) -0.0005(5) -0.0016(5) 0.0066(5)
N2 0.0295(7) 0.0215(7) 0.0326(8) -0.0017(6) 0.0003(6) 0.0083(6)
N3 0.0312(8) 0.0219(7) 0.0324(8) -0.0038(6) 0.0002(6) 0.0079(6)
N4 0.0215(7) 0.0194(6) 0.0226(7) -0.0044(5) 0.0011(5) 0.0018(5)
C1 0.0230(8) 0.0190(7) 0.0185(7) -0.0021(6) -0.0002(6) 0.0016(6)
C2 0.0224(8) 0.0175(7) 0.0183(7) -0.0011(6) 0.0004(6) 0.0007(6)
C3 0.0248(8) 0.0245(8) 0.0239(8) 0.0018(6) -0.0025(6) 0.0016(6)
C4 0.0171(7) 0.0369(9) 0.0289(9) 0.0015(7) -0.0009(7) -0.0018(7)
C5 0.0178(8) 0.0326(9) 0.0279(8) -0.0068(7) 0.0027(7) -0.0021(7)
C6 0.0177(7) 0.0187(7) 0.0190(7) -0.0023(6) 0.0001(6) -0.0003(6)
O2W 0.0383(8) 0.0386(7) 0.0293(7) -0.0081(6) 0.0032(5) -0.0043(5)

loop_
_atom_type_symbol
_atom_type_description
_atom_type_scat_dispersion_real
_atom_type_scat_dispersion_imag
_atom_type_scat_source
C C 0.0033 0.0016 ' International Tables Vol C Tables 4.2.6.8 and 6.1.1.4'
H H 0.0000 0.0000 ' International Tables Vol C Tables 4.2.6.8 and 6.1.1.4'
N N 0.0061 0.0033 ' International Tables Vol C Tables 4.2.6.8 and 6.1.1.4'
O O 0.0106 0.0060 ' International Tables Vol C Tables 4.2.6.8 and 6.1.1.4'
Mn Mn 0.3368 0.7283 ' International Tables Vol C Tables 4.2.6.8 and 6.1.1.4'

loop_
_geom_angle_atom_site_label_1
_geom_angle_atom_site_label_2
_geom_angle_atom_site_label_3
_geom_angle_site_symmetry_1
_geom_angle_site_symmetry_3
_geom_angle
_geom_angle_publ_flag
O1 Mn1 O1 . 2 91.38(7) ?
O1 Mn1 O1W . . 89.53(5) ?
O1 Mn1 O1W 2 . 171.80(5) ?
O1 Mn1 O1W . 2 171.80(5) ?
O1 Mn1 O1W 2 2 89.53(5) ?
O1W Mn1 O1W . 2 90.73(7) ?
O1 Mn1 N1 . . 80.53(5) ?
O1 Mn1 N1 2 . 97.49(5) ?
O1W Mn1 N1 . . 90.70(5) ?
O1W Mn1 N1 2 . 91.27(5) ?
O1 Mn1 N1 . 2 97.49(5) ?
O1 Mn1 N1 2 2 80.53(5) ?
O1W Mn1 N1 . 2 91.27(5) ?
O1W Mn1 N1 2 2 90.70(5) ?
N1 Mn1 N1 . 2 177.19(7) ?
C1 O1 Mn1 . . 138.78(10) ?
Mn1 O1W H11 . . 118.4 ?
Mn1 O1W H12 . . 118.7 ?
H11 O1W H12 . . 111.4 ?
C6 N1 N2 . . 106.31(13) ?
C6 N1 Mn1 . . 121.61(10) ?
N2 N1 Mn1 . . 130.24(11) ?
N3 N2 N1 . . 112.16(13) ?
N2 N3 N4 . . 105.51(12) ?
C6 N4 N3 . . 108.82(13) ?
C6 N4 C5 . . 125.01(14) ?
N3 N4 C5 . . 126.13(14) ?
O2 C1 O1 . . 125.44(15) ?
O2 C1 C2 . . 117.64(14) ?
O1 C1 C2 . . 116.89(13) ?
C3 C2 C6 . . 116.08(14) ?
C3 C2 C1 . . 122.57(14) ?
C6 C2 C1 . . 121.27(14) ?
C2 C3 C4 . . 122.53(15) ?
C2 C3 H3 . . 118.7 ?
C4 C3 H3 . . 118.7 ?
C5 C4 C3 . . 120.56(16) ?
C5 C4 H4 . . 119.7 ?
C3 C4 H4 . . 119.7 ?
C4 C5 N4 . . 116.47(15) ?
C4 C5 H5 . . 121.8 ?
N4 C5 H5 . . 121.8 ?
N1 C6 N4 . . 107.18(13) ?
N1 C6 C2 . . 133.50(14) ?
N4 C6 C2 . . 119.29(14) ?
H21 O2W H22 . . 105.7 ?

loop_
_geom_bond_atom_site_label_1
_geom_bond_atom_site_label_2
_geom_bond_site_symmetry_2
_geom_bond_distance
_geom_bond_publ_flag
Mn1 O1 . 2.1422(12) ?
Mn1 O1 2 2.1422(12) ?
Mn1 O1W . 2.1642(12) ?
Mn1 O1W 2 2.1642(12) ?
Mn1 N1 . 2.2317(14) ?
Mn1 N1 2 2.2317(14) ?
O1 C1 . 1.262(2) ?
O1W H11 . 0.8477 ?
O1W H12 . 0.8471 ?
O2 C1 . 1.2362(19) ?
N1 C6 . 1.332(2) ?
N1 N2 . 1.3438(19) ?
N2 N3 . 1.291(2) ?
N3 N4 . 1.3588(19) ?
N4 C6 . 1.3546(19) ?
N4 C5 . 1.372(2) ?
C1 C2 . 1.511(2) ?
C2 C3 . 1.364(2) ?
C2 C6 . 1.416(2) ?
C3 C4 . 1.418(2) ?
C3 H3 . 0.9300 ?
C4 C5 . 1.346(2) ?
C4 H4 . 0.9300 ?
C5 H5 . 0.9300 ?
O2W H21 . 0.8853 ?
O2W H22 . 0.7585 ?

loop_
_geom_hbond_atom_site_label_D
_geom_hbond_atom_site_label_H
_geom_hbond_atom_site_label_A
_geom_hbond_site_symmetry_A
_geom_hbond_distance_DH
_geom_hbond_distance_HA
_geom_hbond_distance_DA
_geom_hbond_angle_DHA
O1W H11 O2 3_556 0.85 1.93 2.7644(17) 166.2
O1W H12 O2W 1_556 0.85 1.91 2.7538(19) 170.6
O2W H21 O1 . 0.89 1.95 2.8287(18) 172.2
O2W H22 N2 4_556 0.76 2.25 3.003(2) 169.2
